data_4062022
_journal_name_full Organometallics
_journal_year 2003
_chemical_formula_sum 'C26 H30 N O S9 Sb'
_chemical_formula_weight 782.80
_space_group_IT_number 14
_symmetry_cell_setting monoclinic
_symmetry_space_group_name_Hall '-P 2ybc'
_symmetry_space_group_name_H-M 'P 1 21/c 1'
_cell_angle_alpha 90.00
_cell_angle_beta 112.92(3)
_cell_angle_gamma 90.00
_cell_formula_units_Z 4
_cell_length_a 16.503(3)
_cell_length_b 12.462(3)
_cell_length_c 17.325(4)
_cell_measurement_temperature 293(2)
_cell_volume 3281.8(11)
_diffrn_ambient_temperature 293(2)
_exptl_crystal_density_diffrn 1.584
_cod_original_sg_symbol_H-M 'P 21/c'
_cod_database_code 4062022

loop_
_symmetry_equiv_pos_as_xyz
'x, y, z'
'-x, y+1/2, -z+1/2'
'-x, -y, -z'
'x, -y-1/2, z-1/2'

loop_
_atom_site_label
_atom_site_type_symbol
_atom_site_fract_x
_atom_site_fract_y
_atom_site_fract_z
_atom_site_U_iso_or_equiv
_atom_site_adp_type
_atom_site_occupancy
_atom_site_symmetry_multiplicity
_atom_site_calc_flag
_atom_site_refinement_flags
_atom_site_disorder_assembly
_atom_site_disorder_group
Sb Sb 0.255369(13) 0.010629(17) 0.261354(12) 0.04449(7) Uani 1 1 d . . .
S1 S 0.12269(6) -0.11246(8) 0.21562(6) 0.0577(2) Uani 1 1 d . . .
S2 S 0.16862(6) 0.08447(8) 0.10882(6) 0.0598(2) Uani 1 1 d . . .
S3 S 0.07029(6) -0.23791(8) 0.05793(6) 0.0617(3) Uani 1 1 d . . .
S4 S 0.11388(6) -0.07137(9) -0.03404(6) 0.0676(3) Uani 1 1 d . . .
O' O 0.0641(14) -0.2557(14) -0.1027(14) 0.069(4) Uani 0.40 1 d P . .
S5 S 0.0538(4) -0.2891(5) -0.1113(5) 0.0804(13) Uani 0.60 1 d P . .
S6 S 0.33370(6) -0.11915(8) 0.19315(7) 0.0632(3) Uani 1 1 d . . .
S7 S 0.38565(6) 0.12703(8) 0.27315(6) 0.0596(2) Uani 1 1 d . . .
S8 S 0.37489(7) -0.03751(8) 0.05084(7) 0.0714(3) Uani 1 1 d . . .
S9 S 0.42517(6) 0.17378(8) 0.12292(7) 0.0672(3) Uani 1 1 d . . .
O O 0.4246(13) 0.1198(16) -0.0258(11) 0.069(3) Uani 0.60 1 d P . .
S5' S 0.4352(8) 0.1276(11) -0.0406(8) 0.0692(15) Uani 0.40 1 d P . .
C1 C 0.10412(19) -0.1170(3) 0.1102(2) 0.0500(8) Uani 1 1 d . . .
C2 C 0.1239(2) -0.0376(3) 0.0668(2) 0.0521(9) Uani 1 1 d . . .
C3 C 0.0787(2) -0.2030(3) -0.0350(2) 0.0615(10) Uani 1 1 d . . .
C4 C 0.3728(2) -0.0175(3) 0.1493(2) 0.0566(9) Uani 1 1 d . . .
C5 C 0.3955(2) 0.0818(3) 0.1831(2) 0.0558(9) Uani 1 1 d . . .
C6 C 0.4117(2) 0.0892(3) 0.0381(3) 0.0670(10) Uani 1 1 d . . .
C7 C 0.1991(2) 0.1320(3) 0.3128(2) 0.0472(8) Uani 1 1 d . . .
C8 C 0.2508(2) 0.1820(3) 0.3871(2) 0.0619(10) Uani 1 1 d . . .
H8 H 0.3103 0.1655 0.4125 0.074 Uiso 1 1 calc R . .
C9 C 0.2148(3) 0.2561(3) 0.4241(2) 0.0686(11) Uani 1 1 d . . .
H9 H 0.2503 0.2897 0.4737 0.082 Uiso 1 1 calc R . .
C10 C 0.1277(3) 0.2798(3) 0.3879(3) 0.0696(11) Uani 1 1 d . . .
H10 H 0.1032 0.3285 0.4134 0.083 Uiso 1 1 calc R . .
C11 C 0.0766(2) 0.2325(3) 0.3148(3) 0.0720(11) Uani 1 1 d . . .
H11 H 0.0172 0.2500 0.2900 0.086 Uiso 1 1 calc R . .
C12 C 0.1111(2) 0.1589(3) 0.2766(2) 0.0593(10) Uani 1 1 d . . .
H12 H 0.0751 0.1273 0.2262 0.071 Uiso 1 1 calc R . .
C13 C 0.3167(2) -0.0712(3) 0.3791(2) 0.0512(8) Uani 1 1 d . . .
C14 C 0.4072(2) -0.0871(3) 0.4168(2) 0.0698(11) Uani 1 1 d . . .
H14 H 0.4433 -0.0631 0.3905 0.084 Uiso 1 1 calc R . .
C15 C 0.4435(3) -0.1384(4) 0.4933(3) 0.0873(14) Uani 1 1 d . . .
H15 H 0.5041 -0.1484 0.5183 0.105 Uiso 1 1 calc R . .
C16 C 0.3916(3) -0.1745(4) 0.5325(3) 0.0843(13) Uani 1 1 d . . .
H16 H 0.4166 -0.2082 0.5843 0.101 Uiso 1 1 calc R . .
C17 C 0.3028(3) -0.1610(3) 0.4956(2) 0.0775(12) Uani 1 1 d . . .
H17 H 0.2670 -0.1875 0.5215 0.093 Uiso 1 1 calc R . .
C18 C 0.2659(2) -0.1086(3) 0.4203(2) 0.0640(10) Uani 1 1 d . . .
H18 H 0.2054 -0.0980 0.3966 0.077 Uiso 1 1 calc R . .
N N 0.24226(19) 0.0056(2) -0.28646(18) 0.0649(7) Uani 1 1 d . . .
C19 C 0.1810(3) 0.0442(4) -0.2469(3) 0.0930(14) Uani 1 1 d . . .
H19A H 0.1636 0.1173 -0.2650 0.112 Uiso 1 1 calc R . .
H19B H 0.2129 0.0455 -0.1865 0.112 Uiso 1 1 calc R . .
C20 C 0.0989(3) -0.0225(4) -0.2668(3) 0.1191(18) Uani 1 1 d . . .
H20A H 0.0637 0.0076 -0.2393 0.179 Uiso 1 1 calc R . .
H20B H 0.1151 -0.0947 -0.2475 0.179 Uiso 1 1 calc R . .
H20C H 0.0658 -0.0230 -0.3263 0.179 Uiso 1 1 calc R . .
C21 C 0.2705(3) -0.1086(3) -0.2618(3) 0.0802(12) Uani 1 1 d . . .
H21A H 0.3106 -0.1296 -0.2877 0.096 Uiso 1 1 calc R . .
H21B H 0.2190 -0.1543 -0.2846 0.096 Uiso 1 1 calc R . .
C22 C 0.3147(4) -0.1295(4) -0.1688(3) 0.1191(19) Uani 1 1 d . . .
H22A H 0.3304 -0.2040 -0.1594 0.179 Uiso 1 1 calc R . .
H22B H 0.2750 -0.1117 -0.1423 0.179 Uiso 1 1 calc R . .
H22C H 0.3667 -0.0862 -0.1454 0.179 Uiso 1 1 calc R . .
C23 C 0.1978(3) 0.0068(4) -0.3807(2) 0.0850(12) Uani 1 1 d . . .
H23A H 0.2396 -0.0183 -0.4035 0.102 Uiso 1 1 calc R . .
H23B H 0.1495 -0.0439 -0.3975 0.102 Uiso 1 1 calc R . .
C24 C 0.1628(4) 0.1139(5) -0.4194(4) 0.137(2) Uani 1 1 d . . .
H24A H 0.1354 0.1065 -0.4792 0.205 Uiso 1 1 calc R . .
H24B H 0.2103 0.1644 -0.4052 0.205 Uiso 1 1 calc R . .
H24C H 0.1202 0.1391 -0.3985 0.205 Uiso 1 1 calc R . .
C25 C 0.3208(3) 0.0808(4) -0.2565(3) 0.0994(15) Uani 1 1 d . . .
H25A H 0.3473 0.0788 -0.1958 0.119 Uiso 1 1 calc R . .
H25B H 0.3001 0.1534 -0.2730 0.119 Uiso 1 1 calc R . .
C26 C 0.3915(3) 0.0552(5) -0.2898(4) 0.142(2) Uani 1 1 d . . .
H26A H 0.4388 0.1059 -0.2676 0.213 Uiso 1 1 calc R . .
H26B H 0.3668 0.0596 -0.3498 0.213 Uiso 1 1 calc R . .
H26C H 0.4135 -0.0160 -0.2729 0.213 Uiso 1 1 calc R . .

loop_
_atom_site_aniso_label
_atom_site_aniso_U_11
_atom_site_aniso_U_22
_atom_site_aniso_U_33
_atom_site_aniso_U_23
_atom_site_aniso_U_13
_atom_site_aniso_U_12
Sb 0.04286(10) 0.03869(13) 0.05185(12) -0.00103(12) 0.01836(9) 0.00024(11)
S1 0.0610(5) 0.0613(6) 0.0539(5) -0.0044(4) 0.0257(4) -0.0188(4)
S2 0.0727(6) 0.0457(6) 0.0599(6) 0.0059(4) 0.0245(5) -0.0015(4)
S3 0.0631(6) 0.0540(6) 0.0608(6) -0.0067(5) 0.0162(5) -0.0069(4)
S4 0.0739(6) 0.0765(8) 0.0518(6) 0.0000(5) 0.0238(5) 0.0025(5)
O' 0.090(7) 0.037(9) 0.049(8) -0.026(6) -0.005(5) -0.009(5)
S5 0.0790(19) 0.089(4) 0.0640(17) -0.039(2) 0.0176(15) -0.001(2)
S6 0.0741(6) 0.0407(6) 0.0904(7) -0.0017(5) 0.0489(6) 0.0006(4)
S7 0.0559(5) 0.0526(6) 0.0701(6) -0.0083(5) 0.0243(5) -0.0118(4)
S8 0.0831(7) 0.0590(7) 0.0924(7) -0.0087(5) 0.0563(6) -0.0046(5)
S9 0.0652(6) 0.0561(6) 0.0881(7) -0.0019(5) 0.0384(5) -0.0106(5)
O 0.094(7) 0.077(5) 0.073(6) 0.011(4) 0.073(4) -0.001(4)
S5' 0.083(3) 0.072(3) 0.082(4) 0.004(3) 0.064(3) -0.0076(19)
C1 0.0449(18) 0.049(2) 0.053(2) -0.0047(17) 0.0160(16) -0.0050(15)
C2 0.0522(19) 0.053(2) 0.0463(19) -0.0017(16) 0.0145(15) 0.0032(16)
C3 0.049(2) 0.063(3) 0.062(2) -0.010(2) 0.0100(17) 0.0067(17)
C4 0.0518(18) 0.051(2) 0.078(2) -0.001(2) 0.0364(17) 0.0045(17)
C5 0.0440(18) 0.054(2) 0.075(2) 0.0029(19) 0.0290(17) -0.0030(16)
C6 0.057(2) 0.059(3) 0.093(3) 0.004(2) 0.039(2) 0.0002(18)
C7 0.0483(19) 0.040(2) 0.054(2) 0.0005(16) 0.0214(16) 0.0030(14)
C8 0.056(2) 0.061(3) 0.064(2) -0.008(2) 0.0190(19) -0.0010(18)
C9 0.081(3) 0.064(3) 0.066(3) -0.019(2) 0.034(2) -0.012(2)
C10 0.079(3) 0.055(3) 0.094(3) -0.015(2) 0.054(3) -0.003(2)
C11 0.056(2) 0.068(3) 0.095(3) -0.012(2) 0.033(2) 0.0033(19)
C12 0.046(2) 0.058(3) 0.071(2) -0.0125(19) 0.0209(18) 0.0072(17)
C13 0.053(2) 0.042(2) 0.051(2) -0.0008(16) 0.0113(17) 0.0030(15)
C14 0.062(2) 0.059(3) 0.074(3) 0.009(2) 0.010(2) -0.0038(19)
C15 0.068(3) 0.073(3) 0.089(3) 0.016(3) -0.005(2) 0.000(2)
C16 0.102(4) 0.059(3) 0.065(3) 0.011(2) 0.004(3) -0.005(2)
C17 0.100(3) 0.070(3) 0.062(3) 0.005(2) 0.030(2) -0.002(2)
C18 0.065(2) 0.069(3) 0.058(2) 0.006(2) 0.024(2) 0.0051(19)
N 0.0845(19) 0.0392(18) 0.077(2) -0.0029(17) 0.0384(16) -0.0018(17)
C19 0.127(4) 0.063(3) 0.114(4) -0.015(3) 0.075(3) 0.003(3)
C20 0.121(4) 0.105(5) 0.167(5) -0.001(4) 0.096(4) -0.013(3)
C21 0.104(3) 0.041(2) 0.091(3) 0.002(2) 0.033(3) 0.003(2)
C22 0.142(5) 0.080(4) 0.103(4) 0.028(3) 0.013(3) -0.004(3)
C23 0.100(3) 0.076(3) 0.088(3) 0.014(3) 0.046(2) 0.007(3)
C24 0.150(5) 0.112(5) 0.146(5) 0.063(4) 0.056(4) 0.033(4)
C25 0.095(3) 0.056(3) 0.140(4) 0.006(3) 0.037(3) -0.018(2)
C26 0.083(3) 0.110(5) 0.241(7) 0.040(5) 0.073(4) 0.011(3)

loop_
_geom_bond_atom_site_label_1
_geom_bond_atom_site_label_2
_geom_bond_distance
_geom_bond_site_symmetry_2
_geom_bond_publ_flag
Sb C7 2.142(3) . ?
Sb C13 2.149(3) . ?
Sb S1 2.5346(10) . ?
Sb S7 2.5350(10) . ?
Sb S6 2.6216(10) . ?
Sb S2 2.6331(12) . ?
S1 C1 1.731(3) . ?
S2 C2 1.724(4) . ?
S3 C3 1.724(4) . ?
S3 C1 1.735(3) . ?
S4 C3 1.739(4) . ?
S4 C2 1.741(3) . ?
O' C3 1.283(18) . ?
S5 C3 1.626(6) . ?
S6 C4 1.726(4) . ?
S7 C5 1.725(4) . ?
S8 C6 1.737(4) . ?
S8 C4 1.737(3) . ?
S9 C5 1.743(3) . ?
S9 C6 1.751(4) . ?
O C6 1.265(14) . ?
S5' C6 1.628(9) . ?
C1 C2 1.358(4) . ?
C4 C5 1.359(5) . ?
C7 C12 1.380(4) . ?
C7 C8 1.385(4) . ?
C8 C9 1.382(5) . ?
C9 C10 1.358(5) . ?
C10 C11 1.352(5) . ?
C11 C12 1.379(5) . ?
C13 C18 1.377(5) . ?
C13 C14 1.392(4) . ?
C14 C15 1.380(5) . ?
C15 C16 1.361(6) . ?
C16 C17 1.362(6) . ?
C17 C18 1.371(5) . ?
N C19 1.505(5) . ?
N C21 1.507(5) . ?
N C23 1.507(5) . ?
N C25 1.518(5) . ?
C19 C20 1.510(6) . ?
C21 C22 1.511(6) . ?
C23 C24 1.504(6) . ?
C25 C26 1.522(6) . ?
